data_4127857
loop_
_publ_author_name
'Yang, Yangyang'
'Eberle, Lukas'
'Mulks, Florian F.'
'Wunsch, Jonas F.'
'Zimmer, Marc'
'Rominger, Frank'
'Rudolph, Matthias'
'Hashmi, A Stephen K'

_publ_section_title
;
 Trans Influence of Ligands on the Oxidation of Gold(I) Complexes.
;
_journal_issue 43
_journal_name_full 'Journal of the American Chemical Society'
_journal_page_first 17414
_journal_page_last 17420
_journal_paper_doi 10.1021/jacs.9b09363
_journal_volume 141
_journal_year 2019
_chemical_formula_sum 'C32.5 H42 Au Cl F6 N3 O4 P S2'
_chemical_formula_weight 980.19
_chemical_name_common '1e in manuscript'
_space_group_crystal_system triclinic
_space_group_IT_number 2
_space_group_name_Hall '-P 1'
_space_group_name_H-M_alt 'P -1'
_symmetry_space_group_name_Hall '-P 1'
_symmetry_space_group_name_H-M 'P -1'
_atom_sites_solution_hydrogens geom
_audit_creation_method SHELXL-2018/3
_cell_angle_alpha 102.7857(7)
_cell_angle_beta 96.5595(7)
_cell_angle_gamma 108.8934(7)
_cell_formula_units_Z 2
_cell_length_a 11.1523(5)
_cell_length_b 13.0973(5)
_cell_length_c 14.0183(6)
_cell_measurement_reflns_used 9990
_cell_measurement_temperature 200(2)
_cell_measurement_theta_max 26.76
_cell_measurement_theta_min 2.23
_cell_volume 1850.49(14)
_computing_cell_refinement 'Bruker SAINT'
_computing_data_collection 'Bruker APEX2'
_computing_data_reduction 'Bruker SAINT'
_computing_molecular_graphics 'Bruker SHELXTL'
_computing_publication_material 'Bruker SHELXTL'
_computing_structure_refinement 'SHELXL-2018/3 (Sheldrick, 2018)'
_computing_structure_solution 'SHELXT-2014 (Sheldrick 2014)'
_diffrn_ambient_temperature 200(2)
_diffrn_measured_fraction_theta_full 1.000
_diffrn_measured_fraction_theta_max 1.000
_diffrn_measurement_device_type 'Bruker APEX-II Quazar area detector'
_diffrn_measurement_method '\f and \w scans'
_diffrn_radiation_type MoK\a
_diffrn_radiation_wavelength 0.71073
_diffrn_reflns_av_R_equivalents 0.0305
_diffrn_reflns_av_unetI/netI 0.0319
_diffrn_reflns_Laue_measured_fraction_full 1.000
_diffrn_reflns_Laue_measured_fraction_max 1.000
_diffrn_reflns_limit_h_max 14
_diffrn_reflns_limit_h_min -14
_diffrn_reflns_limit_k_max 16
_diffrn_reflns_limit_k_min -16
_diffrn_reflns_limit_l_max 17
_diffrn_reflns_limit_l_min -17
_diffrn_reflns_number 26735
_diffrn_reflns_point_group_measured_fraction_full 1.000
_diffrn_reflns_point_group_measured_fraction_max 1.000
_diffrn_reflns_theta_full 25.242
_diffrn_reflns_theta_max 26.791
_diffrn_reflns_theta_min 1.521
_diffrn_source 'ImuS microsource'
_exptl_absorpt_coefficient_mu 4.275
_exptl_absorpt_correction_T_max 0.6940
_exptl_absorpt_correction_T_min 0.6444
_exptl_absorpt_correction_type multi-scan
_exptl_absorpt_process_details
;
Sheldrick, G. M. (2008). <i>SADABS</i>. University of G\"ottingen, Germany.
;
_exptl_crystal_colour colourless
_exptl_crystal_density_diffrn 1.759
_exptl_crystal_description brick
_exptl_crystal_F_000 974
_exptl_crystal_size_max 0.104
_exptl_crystal_size_mid 0.072
_exptl_crystal_size_min 0.072
_refine_diff_density_max 1.262
_refine_diff_density_min -0.588
_refine_diff_density_rms 0.080
_refine_ls_extinction_method none
_refine_ls_goodness_of_fit_ref 1.031
_refine_ls_hydrogen_treatment constr
_refine_ls_matrix_type full
_refine_ls_number_parameters 474
_refine_ls_number_reflns 7909
_refine_ls_number_restraints 87
_refine_ls_restrained_S_all 1.029
_refine_ls_R_factor_all 0.0276
_refine_ls_R_factor_gt 0.0233
_refine_ls_shift/su_max 0.001
_refine_ls_shift/su_mean 0.000
_refine_ls_structure_factor_coef Fsqd
_refine_ls_weighting_details 'w=1/[\s^2^(Fo^2^)+(0.0244P)^2^+0.8132P] where P=(Fo^2^+2Fc^2^)/3'
_refine_ls_weighting_scheme calc
_refine_ls_wR_factor_gt 0.0516
_refine_ls_wR_factor_ref 0.0531
_reflns_Friedel_coverage 0.000
_reflns_number_gt 7212
_reflns_number_total 7909
_reflns_threshold_expression 'I > 2\s(I)'
_cod_data_source_file ja9b09363_si_002.cif
_cod_data_source_block yyy11
_cod_original_formula_sum 'C32.50 H42 Au Cl F6 N3 O4 P S2'
_cod_database_code 4127857
_shelx_shelxl_version_number 2018/3
_shelx_space_group_comment
; 
The symmetry employed for this shelxl refinement is uniquely defined 
by the following loop, which should always be used as a source of 
symmetry information in preference to the above space-group names. 
They are only intended as comments. 
;
_shelx_estimated_absorpt_t_min 0.665
_shelx_estimated_absorpt_t_max 0.748

loop_
_space_group_symop_operation_xyz
'x, y, z'
'-x, -y, -z'

loop_
_atom_site_label
_atom_site_type_symbol
_atom_site_fract_x
_atom_site_fract_y
_atom_site_fract_z
_atom_site_U_iso_or_equiv
_atom_site_adp_type
_atom_site_occupancy
_atom_site_site_symmetry_order
_atom_site_calc_flag
_atom_site_refinement_flags_posn
_atom_site_refinement_flags_adp
_atom_site_refinement_flags_occupancy
_atom_site_disorder_assembly
_atom_site_disorder_group
Au1 Au 0.64804(7) 0.31206(2) 0.60494(2) 0.02428(9) Uani 0.976(3) 1 d . . P A 1
Au1B Au 0.6053(18) 0.3134(6) 0.6059(5) 0.025(2) Uiso 0.024(3) 1 d . . P A 2
C11 C 0.5440(3) 0.0934(2) 0.4279(2) 0.0244(6) Uani 1 1 d . . . . .
N12 N 0.6479(2) 0.16175(19) 0.50118(17) 0.0246(5) Uani 1 1 d . . . . .
C13 C 0.7552(3) 0.1385(3) 0.5060(2) 0.0310(7) Uani 1 1 d . . . . .
H13 H 0.827405 0.186071 0.557639 0.037 Uiso 1 1 calc R U . . .
C14 C 0.7681(3) 0.0481(3) 0.4394(2) 0.0349(7) Uani 1 1 d . . . . .
H14 H 0.846442 0.033869 0.446292 0.042 Uiso 1 1 calc R U . . .
C15 C 0.6650(3) -0.0197(3) 0.3637(2) 0.0356(7) Uani 1 1 d . . . . .
H15 H 0.671811 -0.080911 0.316560 0.043 Uiso 1 1 calc R U . . .
C16 C 0.5496(3) 0.0017(2) 0.3563(2) 0.0304(7) Uani 1 1 d . . . . .
C17 C 0.4373(3) -0.0670(3) 0.2804(2) 0.0409(8) Uani 1 1 d . . . . .
H17 H 0.441847 -0.128227 0.231803 0.049 Uiso 1 1 calc R U . . .
C18 C 0.3256(3) -0.0477(3) 0.2757(2) 0.0419(8) Uani 1 1 d . . . . .
H18 H 0.253184 -0.094666 0.224050 0.050 Uiso 1 1 calc R U . . .
C19 C 0.3161(3) 0.0434(2) 0.3482(2) 0.0329(7) Uani 1 1 d . . . . .
C20 C 0.2008(3) 0.0657(3) 0.3494(2) 0.0389(8) Uani 1 1 d . . . . .
H20 H 0.125916 0.020890 0.299184 0.047 Uiso 1 1 calc R U . . .
C21 C 0.1972(3) 0.1516(3) 0.4226(3) 0.0388(8) Uani 1 1 d . . . . .
H21 H 0.119783 0.166936 0.424669 0.047 Uiso 1 1 calc R U . . .
C22 C 0.3089(3) 0.2169(3) 0.4946(2) 0.0332(7) Uani 1 1 d . . . . .
H22 H 0.305090 0.276419 0.545609 0.040 Uiso 1 1 calc R U . . .
N23 N 0.4201(2) 0.20024(19) 0.49582(17) 0.0267(5) Uani 1 1 d . . . . .
C24 C 0.4243(3) 0.1143(2) 0.4239(2) 0.0251(6) Uani 1 1 d . . . . .
P1 P 0.71429(7) 0.47663(6) 0.72272(5) 0.02149(15) Uani 1 1 d . . . . .
C31 C 0.8822(3) 0.5602(2) 0.7224(2) 0.0240(6) Uani 1 1 d . . . . .
H31 H 0.935241 0.514955 0.737681 0.029 Uiso 1 1 calc R U . . .
C32 C 0.8996(3) 0.5756(3) 0.6180(2) 0.0337(7) Uani 1 1 d . . . . .
H32A H 0.867091 0.501239 0.568232 0.040 Uiso 1 1 calc R U . . .
H32B H 0.847989 0.619447 0.598777 0.040 Uiso 1 1 calc R U . . .
C33 C 1.0414(3) 0.6362(3) 0.6174(2) 0.0407(8) Uani 1 1 d . . . . .
H33A H 1.048642 0.650300 0.551358 0.049 Uiso 1 1 calc R U . . .
H33B H 1.090777 0.587510 0.627566 0.049 Uiso 1 1 calc R U . . .
C34 C 1.1007(3) 0.7479(3) 0.6987(3) 0.0394(8) Uani 1 1 d . . . . .
H34A H 1.194025 0.781873 0.699025 0.047 Uiso 1 1 calc R U . . .
H34B H 1.058547 0.800207 0.684314 0.047 Uiso 1 1 calc R U . . .
C35 C 1.0835(3) 0.7304(3) 0.8001(2) 0.0359(7) Uani 1 1 d . . . . .
H35A H 1.119262 0.803880 0.851191 0.043 Uiso 1 1 calc R U . . .
H35B H 1.132330 0.683564 0.816925 0.043 Uiso 1 1 calc R U . . .
C36 C 0.9408(3) 0.6732(2) 0.8021(2) 0.0311(7) Uani 1 1 d . . . . .
H36A H 0.892655 0.722199 0.789768 0.037 Uiso 1 1 calc R U . . .
H36B H 0.932906 0.661470 0.868808 0.037 Uiso 1 1 calc R U . . .
C41 C 0.7128(3) 0.4561(2) 0.8478(2) 0.0237(6) Uani 1 1 d . . . . .
H41 H 0.739085 0.531693 0.896491 0.028 Uiso 1 1 calc R U . . .
C42 C 0.8098(3) 0.4025(3) 0.8764(2) 0.0321(7) Uani 1 1 d . . . . .
H42A H 0.788403 0.328702 0.827529 0.038 Uiso 1 1 calc R U . . .
H42B H 0.897893 0.450853 0.874128 0.038 Uiso 1 1 calc R U . . .
C43 C 0.8075(3) 0.3868(3) 0.9809(2) 0.0414(8) Uani 1 1 d . . . . .
H43A H 0.866754 0.347601 0.995692 0.050 Uiso 1 1 calc R U . . .
H43B H 0.839032 0.461339 1.030404 0.050 Uiso 1 1 calc R U . . .
C44 C 0.6724(4) 0.3197(3) 0.9910(3) 0.0471(9) Uani 1 1 d . . . . .
H44A H 0.673776 0.316239 1.060969 0.057 Uiso 1 1 calc R U . . .
H44B H 0.645058 0.242000 0.947747 0.057 Uiso 1 1 calc R U . . .
C45 C 0.5755(3) 0.3724(3) 0.9618(2) 0.0429(8) Uani 1 1 d . . . . .
H45A H 0.597048 0.446699 1.009921 0.052 Uiso 1 1 calc R U . . .
H45B H 0.487606 0.324331 0.964768 0.052 Uiso 1 1 calc R U . . .
C46 C 0.5767(3) 0.3864(3) 0.8567(2) 0.0314(7) Uani 1 1 d . . . . .
H46A H 0.516011 0.424014 0.840866 0.038 Uiso 1 1 calc R U . . .
H46B H 0.547104 0.311615 0.807883 0.038 Uiso 1 1 calc R U . . .
C51 C 0.6218(3) 0.5690(2) 0.7078(2) 0.0250(6) Uani 1 1 d . . . . .
H51 H 0.668302 0.618946 0.668789 0.030 Uiso 1 1 calc R U . . .
C52 C 0.6178(3) 0.6474(2) 0.8058(2) 0.0298(6) Uani 1 1 d . . . . .
H52A H 0.569327 0.602198 0.846476 0.036 Uiso 1 1 calc R U . . .
H52B H 0.707062 0.690379 0.844529 0.036 Uiso 1 1 calc R U . . .
C53 C 0.5532(3) 0.7283(3) 0.7846(3) 0.0402(8) Uani 1 1 d . . . . .
H53A H 0.548321 0.775753 0.848603 0.048 Uiso 1 1 calc R U . . .
H53B H 0.606584 0.778266 0.749562 0.048 Uiso 1 1 calc R U . . .
C54 C 0.4185(3) 0.6672(3) 0.7214(3) 0.0434(8) Uani 1 1 d . . . . .
H54A H 0.382529 0.722505 0.704930 0.052 Uiso 1 1 calc R U . . .
H54B H 0.361885 0.624959 0.759923 0.052 Uiso 1 1 calc R U . . .
C55 C 0.4193(3) 0.5864(3) 0.6254(2) 0.0370(7) Uani 1 1 d . . . . .
H55A H 0.465878 0.629749 0.582670 0.044 Uiso 1 1 calc R U . . .
H55B H 0.329213 0.543361 0.588581 0.044 Uiso 1 1 calc R U . . .
C56 C 0.4844(3) 0.5047(2) 0.6457(2) 0.0297(6) Uani 1 1 d . . . . .
H56A H 0.487983 0.456707 0.581592 0.036 Uiso 1 1 calc R U . . .
H56B H 0.432739 0.455540 0.682152 0.036 Uiso 1 1 calc R U . . .
N1 N 0.0374(3) 0.1790(2) 0.78580(19) 0.0395(6) Uani 1 1 d D . . . .
S1 S 0.12227(7) 0.21791(6) 0.70975(6) 0.03274(17) Uani 1 1 d D . . . .
O11 O 0.0569(2) 0.14628(19) 0.61227(16) 0.0451(6) Uani 1 1 d D . . . .
O12 O 0.2583(2) 0.2462(2) 0.7376(2) 0.0524(7) Uani 1 1 d D . . . .
C1 C 0.1056(3) 0.3514(3) 0.7056(3) 0.0409(8) Uani 1 1 d D . . . .
F11 F 0.1655(2) 0.43141(17) 0.78798(17) 0.0660(7) Uani 1 1 d D . . . .
F12 F -0.01733(19) 0.34106(19) 0.6897(2) 0.0648(7) Uani 1 1 d D . . . .
F13 F 0.1540(2) 0.38327(19) 0.63033(18) 0.0644(6) Uani 1 1 d D . . . .
S2 S 0.08376(10) 0.20675(8) 0.90212(7) 0.0515(2) Uani 1 1 d D . . . .
O21 O -0.0286(3) 0.1854(3) 0.9466(2) 0.0852(10) Uani 1 1 d D . . . .
O22 O 0.1947(3) 0.3049(2) 0.9461(2) 0.0852(11) Uani 1 1 d D . . . .
C2 C 0.1360(5) 0.0922(4) 0.9145(3) 0.0737(13) Uani 1 1 d D . . . .
F21 F 0.2354(4) 0.0941(4) 0.8704(3) 0.1381(16) Uani 1 1 d D . . . .
F22 F 0.0408(4) -0.0055(2) 0.8750(2) 0.1068(11) Uani 1 1 d D . . . .
F23 F 0.1707(3) 0.0991(3) 1.0095(2) 0.1072(11) Uani 1 1 d D . . . .
C61 C 0.4241(10) 0.0062(10) 1.0157(7) 0.089(3) Uani 0.5 1 d D U P B -1
H61A H 0.357588 -0.044220 1.042283 0.107 Uiso 0.5 1 calc R U P B -1
H61B H 0.405708 0.076016 1.020460 0.107 Uiso 0.5 1 calc R U P B -1
Cl1 Cl 0.4151(5) -0.0573(4) 0.8934(4) 0.0607(8) Uani 0.5 1 d D U P B -1
Cl2 Cl 0.5746(9) 0.0380(7) 1.0870(6) 0.151(3) Uani 0.5 1 d D U P B -1

loop_
_atom_site_aniso_label
_atom_site_aniso_U_11
_atom_site_aniso_U_22
_atom_site_aniso_U_33
_atom_site_aniso_U_23
_atom_site_aniso_U_13
_atom_site_aniso_U_12
Au1 0.0304(2) 0.01954(7) 0.01893(7) -0.00012(4) 0.00176(6) 0.00845(6)
C11 0.0348(15) 0.0172(13) 0.0194(14) 0.0056(11) 0.0074(12) 0.0060(12)
N12 0.0310(12) 0.0216(12) 0.0207(12) 0.0042(10) 0.0048(10) 0.0102(10)
C13 0.0336(16) 0.0294(16) 0.0317(17) 0.0076(13) 0.0073(13) 0.0138(13)
C14 0.0420(18) 0.0333(17) 0.0404(19) 0.0132(15) 0.0184(15) 0.0223(15)
C15 0.054(2) 0.0261(16) 0.0339(17) 0.0090(14) 0.0188(16) 0.0202(15)
C16 0.0440(17) 0.0201(14) 0.0264(15) 0.0056(12) 0.0115(13) 0.0099(13)
C17 0.060(2) 0.0229(16) 0.0283(17) -0.0040(13) 0.0062(16) 0.0083(15)
C18 0.049(2) 0.0283(17) 0.0275(17) -0.0037(14) -0.0063(15) -0.0015(15)
C19 0.0378(17) 0.0255(15) 0.0280(16) 0.0073(13) 0.0030(13) 0.0029(13)
C20 0.0316(16) 0.0345(18) 0.0355(18) 0.0084(15) -0.0071(14) -0.0022(14)
C21 0.0267(15) 0.0371(18) 0.047(2) 0.0102(16) 0.0032(14) 0.0065(14)
C22 0.0299(15) 0.0271(16) 0.0391(18) 0.0047(14) 0.0073(14) 0.0084(13)
N23 0.0277(12) 0.0219(12) 0.0258(13) 0.0020(10) 0.0030(10) 0.0066(10)
C24 0.0301(14) 0.0185(14) 0.0226(14) 0.0062(11) 0.0041(12) 0.0034(12)
P1 0.0233(3) 0.0198(3) 0.0184(3) 0.0003(3) 0.0010(3) 0.0084(3)
C31 0.0252(13) 0.0232(14) 0.0231(14) 0.0045(12) 0.0029(11) 0.0100(12)
C32 0.0351(16) 0.0414(18) 0.0243(16) 0.0087(14) 0.0093(13) 0.0125(14)
C33 0.0350(17) 0.054(2) 0.0371(19) 0.0202(17) 0.0146(15) 0.0129(16)
C34 0.0285(16) 0.0392(19) 0.051(2) 0.0195(16) 0.0060(15) 0.0088(14)
C35 0.0270(15) 0.0327(17) 0.0388(18) 0.0058(14) -0.0028(14) 0.0043(13)
C36 0.0291(15) 0.0289(16) 0.0298(16) 0.0016(13) 0.0038(13) 0.0084(13)
C41 0.0273(14) 0.0224(14) 0.0196(14) 0.0006(11) 0.0033(11) 0.0105(12)
C42 0.0335(16) 0.0382(18) 0.0268(16) 0.0083(14) 0.0047(13) 0.0167(14)
C43 0.050(2) 0.053(2) 0.0291(17) 0.0141(16) 0.0018(15) 0.0286(18)
C44 0.067(2) 0.048(2) 0.0314(18) 0.0190(17) 0.0104(17) 0.0225(19)
C45 0.0451(19) 0.052(2) 0.0355(19) 0.0202(17) 0.0150(16) 0.0147(17)
C46 0.0321(15) 0.0329(17) 0.0273(16) 0.0088(13) 0.0041(13) 0.0097(13)
C51 0.0263(14) 0.0238(14) 0.0262(15) 0.0058(12) 0.0040(12) 0.0116(12)
C52 0.0316(15) 0.0252(15) 0.0295(16) 0.0004(13) 0.0011(13) 0.0125(13)
C53 0.0429(18) 0.0345(18) 0.048(2) 0.0063(16) 0.0087(16) 0.0235(16)
C54 0.0385(18) 0.049(2) 0.055(2) 0.0178(18) 0.0126(16) 0.0289(17)
C55 0.0310(16) 0.0449(19) 0.0404(19) 0.0175(16) 0.0028(14) 0.0183(15)
C56 0.0296(15) 0.0303(16) 0.0273(16) 0.0057(13) 0.0021(12) 0.0113(13)
N1 0.0414(15) 0.0379(16) 0.0301(14) 0.0025(12) 0.0035(12) 0.0082(13)
S1 0.0292(4) 0.0290(4) 0.0362(4) 0.0003(3) 0.0046(3) 0.0120(3)
O11 0.0541(14) 0.0408(14) 0.0326(13) -0.0033(11) 0.0090(11) 0.0158(12)
O12 0.0320(12) 0.0525(16) 0.0720(18) 0.0085(14) 0.0059(12) 0.0215(12)
C1 0.0390(18) 0.0325(18) 0.050(2) 0.0048(16) 0.0084(16) 0.0158(15)
F11 0.0857(17) 0.0327(12) 0.0608(15) -0.0059(11) -0.0042(13) 0.0156(12)
F12 0.0455(12) 0.0539(14) 0.0984(19) 0.0097(13) 0.0116(12) 0.0308(11)
F13 0.0794(16) 0.0575(15) 0.0705(16) 0.0320(13) 0.0277(13) 0.0295(13)
S2 0.0745(7) 0.0405(5) 0.0326(5) -0.0013(4) 0.0017(5) 0.0224(5)
O21 0.104(3) 0.122(3) 0.0549(19) 0.0264(19) 0.0416(18) 0.064(2)
O22 0.116(3) 0.0466(17) 0.0462(17) -0.0091(14) -0.0247(18) -0.0031(17)
C2 0.101(4) 0.067(3) 0.055(3) 0.017(2) -0.002(3) 0.039(3)
F21 0.168(3) 0.211(4) 0.147(3) 0.110(3) 0.079(3) 0.158(4)
F22 0.171(3) 0.0465(16) 0.088(2) 0.0111(15) -0.012(2) 0.037(2)
F23 0.148(3) 0.100(2) 0.0683(19) 0.0339(17) -0.0212(19) 0.045(2)
C61 0.112(8) 0.108(8) 0.060(6) -0.004(6) 0.004(6) 0.079(7)
Cl1 0.068(2) 0.0613(16) 0.0605(17) 0.0117(14) 0.0186(16) 0.0348(15)
Cl2 0.137(5) 0.180(7) 0.134(6) 0.045(5) -0.014(4) 0.067(5)

loop_
_atom_type_symbol
_atom_type_description
_atom_type_scat_dispersion_real
_atom_type_scat_dispersion_imag
_atom_type_scat_source
C C 0.0033 0.0016 'International Tables Vol C Tables 4.2.6.8 and 6.1.1.4'
H H 0.0000 0.0000 'International Tables Vol C Tables 4.2.6.8 and 6.1.1.4'
N N 0.0061 0.0033 'International Tables Vol C Tables 4.2.6.8 and 6.1.1.4'
O O 0.0106 0.0060 'International Tables Vol C Tables 4.2.6.8 and 6.1.1.4'
F F 0.0171 0.0103 'International Tables Vol C Tables 4.2.6.8 and 6.1.1.4'
P P 0.1023 0.0942 'International Tables Vol C Tables 4.2.6.8 and 6.1.1.4'
S S 0.1246 0.1234 'International Tables Vol C Tables 4.2.6.8 and 6.1.1.4'
Cl Cl 0.1484 0.1585 'International Tables Vol C Tables 4.2.6.8 and 6.1.1.4'
Au Au -2.0133 8.8022 'International Tables Vol C Tables 4.2.6.8 and 6.1.1.4'

loop_
_geom_angle_atom_site_label_1
_geom_angle_atom_site_label_2
_geom_angle_atom_site_label_3
_geom_angle
N12 Au1 P1 162.08(7)
N12 Au1 N23 69.86(8)
P1 Au1 N23 127.98(6)
P1 Au1B N23 148.3(9)
P1 Au1B N12 139.1(9)
N23 Au1B N12 71.8(2)
N12 C11 C16 121.6(3)
N12 C11 C24 119.3(2)
C16 C11 C24 119.1(3)
C13 N12 C11 118.4(2)
C13 N12 Au1 118.9(2)
C11 N12 Au1 122.60(18)
C13 N12 Au1B 129.2(4)
C11 N12 Au1B 112.4(4)
N12 C13 C14 123.6(3)
N12 C13 H13 118.2
C14 C13 H13 118.2
C15 C14 C13 118.5(3)
C15 C14 H14 120.8
C13 C14 H14 120.8
C14 C15 C16 119.7(3)
C14 C15 H15 120.2
C16 C15 H15 120.2
C15 C16 C11 118.2(3)
C15 C16 C17 122.7(3)
C11 C16 C17 119.1(3)
C18 C17 C16 122.2(3)
C18 C17 H17 118.9
C16 C17 H17 118.9
C17 C18 C19 120.0(3)
C17 C18 H18 120.0
C19 C18 H18 120.0
C20 C19 C24 117.2(3)
C20 C19 C18 122.7(3)
C24 C19 C18 120.0(3)
C21 C20 C19 119.7(3)
C21 C20 H20 120.2
C19 C20 H20 120.2
C20 C21 C22 119.0(3)
C20 C21 H21 120.5
C22 C21 H21 120.5
N23 C22 C21 123.5(3)
N23 C22 H22 118.2
C21 C22 H22 118.2
C22 N23 C24 117.9(2)
C22 N23 Au1B 123.6(5)
C24 N23 Au1B 118.3(5)
C22 N23 Au1 132.2(2)
C24 N23 Au1 109.68(17)
N23 C24 C19 122.6(3)
N23 C24 C11 117.9(2)
C19 C24 C11 119.5(3)
C41 P1 C31 106.64(12)
C41 P1 C51 107.70(12)
C31 P1 C51 104.94(13)
C41 P1 Au1 111.33(9)
C31 P1 Au1 110.05(9)
C51 P1 Au1 115.64(9)
C41 P1 Au1B 110.2(2)
C31 P1 Au1B 121.2(5)
C51 P1 Au1B 105.5(5)
C36 C31 C32 110.5(2)
C36 C31 P1 115.24(19)
C32 C31 P1 112.06(19)
C36 C31 H31 106.1
C32 C31 H31 106.1
P1 C31 H31 106.1
C33 C32 C31 111.1(2)
C33 C32 H32A 109.4
C31 C32 H32A 109.4
C33 C32 H32B 109.4
C31 C32 H32B 109.4
H32A C32 H32B 108.0
C32 C33 C34 112.0(3)
C32 C33 H33A 109.2
C34 C33 H33A 109.2
C32 C33 H33B 109.2
C34 C33 H33B 109.2
H33A C33 H33B 107.9
C35 C34 C33 110.6(3)
C35 C34 H34A 109.5
C33 C34 H34A 109.5
C35 C34 H34B 109.5
C33 C34 H34B 109.5
H34A C34 H34B 108.1
C34 C35 C36 111.5(3)
C34 C35 H35A 109.3
C36 C35 H35A 109.3
C34 C35 H35B 109.3
C36 C35 H35B 109.3
H35A C35 H35B 108.0
C35 C36 C31 110.4(2)
C35 C36 H36A 109.6
C31 C36 H36A 109.6
C35 C36 H36B 109.6
C31 C36 H36B 109.6
H36A C36 H36B 108.1
C42 C41 C46 110.5(2)
C42 C41 P1 111.87(19)
C46 C41 P1 111.28(19)
C42 C41 H41 107.7
C46 C41 H41 107.7
P1 C41 H41 107.7
C43 C42 C41 111.0(2)
C43 C42 H42A 109.4
C41 C42 H42A 109.4
C43 C42 H42B 109.4
C41 C42 H42B 109.4
H42A C42 H42B 108.0
C44 C43 C42 111.9(3)
C44 C43 H43A 109.2
C42 C43 H43A 109.2
C44 C43 H43B 109.2
C42 C43 H43B 109.2
H43A C43 H43B 107.9
C43 C44 C45 111.2(3)
C43 C44 H44A 109.4
C45 C44 H44A 109.4
C43 C44 H44B 109.4
C45 C44 H44B 109.4
H44A C44 H44B 108.0
C44 C45 C46 111.1(3)
C44 C45 H45A 109.4
C46 C45 H45A 109.4
C44 C45 H45B 109.4
C46 C45 H45B 109.4
H45A C45 H45B 108.0
C45 C46 C41 111.0(2)
C45 C46 H46A 109.4
C41 C46 H46A 109.4
C45 C46 H46B 109.4
C41 C46 H46B 109.4
H46A C46 H46B 108.0
C56 C51 C52 110.0(2)
C56 C51 P1 113.17(19)
C52 C51 P1 114.93(19)
C56 C51 H51 106.0
C52 C51 H51 106.0
P1 C51 H51 106.0
C53 C52 C51 110.6(3)
C53 C52 H52A 109.5
C51 C52 H52A 109.5
C53 C52 H52B 109.5
C51 C52 H52B 109.5
H52A C52 H52B 108.1
C54 C53 C52 111.9(3)
C54 C53 H53A 109.2
C52 C53 H53A 109.2
C54 C53 H53B 109.2
C52 C53 H53B 109.2
H53A C53 H53B 107.9
C53 C54 C55 111.4(3)
C53 C54 H54A 109.4
C55 C54 H54A 109.4
C53 C54 H54B 109.4
C55 C54 H54B 109.4
H54A C54 H54B 108.0
C54 C55 C56 111.8(3)
C54 C55 H55A 109.2
C56 C55 H55A 109.2
C54 C55 H55B 109.3
C56 C55 H55B 109.2
H55A C55 H55B 107.9
C55 C56 C51 110.6(2)
C55 C56 H56A 109.5
C51 C56 H56A 109.5
C55 C56 H56B 109.5
C51 C56 H56B 109.5
H56A C56 H56B 108.1
S1 N1 S2 126.64(18)
O12 S1 O11 118.66(15)
O12 S1 N1 117.53(16)
O11 S1 N1 107.93(14)
O12 S1 C1 103.81(15)
O11 S1 C1 102.97(15)
N1 S1 C1 103.62(15)
F11 C1 F12 108.1(3)
F11 C1 F13 108.4(3)
F12 C1 F13 107.1(3)
F11 C1 S1 112.6(2)
F12 C1 S1 111.1(2)
F13 C1 S1 109.4(2)
O22 S2 O21 120.4(2)
O22 S2 N1 115.76(17)
O21 S2 N1 108.23(18)
O22 S2 C2 104.8(2)
O21 S2 C2 102.4(2)
N1 S2 C2 102.75(18)
F23 C2 F22 106.6(4)
F23 C2 F21 108.8(4)
F22 C2 F21 109.2(4)
F23 C2 S2 110.4(3)
F22 C2 S2 111.0(3)
F21 C2 S2 110.7(3)
Cl1 C61 Cl2 111.5(7)
Cl1 C61 H61A 109.3
Cl2 C61 H61A 109.3
Cl1 C61 H61B 109.3
Cl2 C61 H61B 109.3
H61A C61 H61B 108.0

loop_
_geom_bond_atom_site_label_1
_geom_bond_atom_site_label_2
_geom_bond_distance
Au1 N12 2.173(2)
Au1 P1 2.2434(7)
Au1 N23 2.580(2)
Au1B P1 2.246(7)
Au1B N23 2.263(13)
Au1B N12 2.410(14)
C11 N12 1.360(3)
C11 C16 1.407(4)
C11 C24 1.445(4)
N12 C13 1.326(4)
C13 C14 1.395(4)
C13 H13 0.9500
C14 C15 1.370(5)
C14 H14 0.9500
C15 C16 1.401(4)
C15 H15 0.9500
C16 C17 1.432(4)
C17 C18 1.346(5)
C17 H17 0.9500
C18 C19 1.428(4)
C18 H18 0.9500
C19 C20 1.408(5)
C19 C24 1.411(4)
C20 C21 1.360(5)
C20 H20 0.9500
C21 C22 1.393(4)
C21 H21 0.9500
C22 N23 1.326(4)
C22 H22 0.9500
N23 C24 1.352(4)
P1 C41 1.833(3)
P1 C31 1.839(3)
P1 C51 1.855(3)
C31 C36 1.531(4)
C31 C32 1.546(4)
C31 H31 1.0000
C32 C33 1.525(4)
C32 H32A 0.9900
C32 H32B 0.9900
C33 C34 1.529(5)
C33 H33A 0.9900
C33 H33B 0.9900
C34 C35 1.511(5)
C34 H34A 0.9900
C34 H34B 0.9900
C35 C36 1.530(4)
C35 H35A 0.9900
C35 H35B 0.9900
C36 H36A 0.9900
C36 H36B 0.9900
C41 C42 1.530(4)
C41 C46 1.533(4)
C41 H41 1.0000
C42 C43 1.525(4)
C42 H42A 0.9900
C42 H42B 0.9900
C43 C44 1.519(5)
C43 H43A 0.9900
C43 H43B 0.9900
C44 C45 1.524(5)
C44 H44A 0.9900
C44 H44B 0.9900
C45 C46 1.525(4)
C45 H45A 0.9900
C45 H45B 0.9900
C46 H46A 0.9900
C46 H46B 0.9900
C51 C56 1.533(4)
C51 C52 1.537(4)
C51 H51 1.0000
C52 C53 1.522(4)
C52 H52A 0.9900
C52 H52B 0.9900
C53 C54 1.512(5)
C53 H53A 0.9900
C53 H53B 0.9900
C54 C55 1.520(5)
C54 H54A 0.9900
C54 H54B 0.9900
C55 C56 1.531(4)
C55 H55A 0.9900
C55 H55B 0.9900
C56 H56A 0.9900
C56 H56B 0.9900
N1 S1 1.566(3)
N1 S2 1.575(3)
S1 O12 1.424(2)
S1 O11 1.429(2)
S1 C1 1.830(3)
C1 F11 1.309(4)
C1 F12 1.320(4)
C1 F13 1.326(4)
S2 O22 1.417(3)
S2 O21 1.437(3)
S2 C2 1.810(5)
C2 F23 1.318(5)
C2 F22 1.321(5)
C2 F21 1.325(5)
C61 Cl1 1.708(9)
C61 Cl2 1.723(10)
C61 H61A 0.9900
C61 H61B 0.9900

loop_
_geom_torsion_atom_site_label_1
_geom_torsion_atom_site_label_2
_geom_torsion_atom_site_label_3
_geom_torsion_atom_site_label_4
_geom_torsion
C16 C11 N12 C13 -1.9(4)
C24 C11 N12 C13 177.3(3)
C16 C11 N12 Au1 174.6(2)
C24 C11 N12 Au1 -6.2(3)
C16 C11 N12 Au1B 177.8(3)
C24 C11 N12 Au1B -3.0(4)
C11 N12 C13 C14 0.5(4)
Au1 N12 C13 C14 -176.1(2)
Au1B N12 C13 C14 -179.1(3)
N12 C13 C14 C15 1.1(5)
C13 C14 C15 C16 -1.3(5)
C14 C15 C16 C11 0.0(4)
C14 C15 C16 C17 -178.7(3)
N12 C11 C16 C15 1.7(4)
C24 C11 C16 C15 -177.6(3)
N12 C11 C16 C17 -179.6(3)
C24 C11 C16 C17 1.2(4)
C15 C16 C17 C18 178.0(3)
C11 C16 C17 C18 -0.7(5)
C16 C17 C18 C19 -0.4(5)
C17 C18 C19 C20 -177.8(3)
C17 C18 C19 C24 1.0(5)
C24 C19 C20 C21 -1.0(5)
C18 C19 C20 C21 177.8(3)
C19 C20 C21 C22 0.8(5)
C20 C21 C22 N23 0.3(5)
C21 C22 N23 C24 -1.0(5)
C21 C22 N23 Au1B 175.5(3)
C21 C22 N23 Au1 173.6(2)
C22 N23 C24 C19 0.6(4)
Au1B N23 C24 C19 -176.0(3)
Au1 N23 C24 C19 -175.1(2)
C22 N23 C24 C11 -177.4(3)
Au1B N23 C24 C11 6.0(4)
Au1 N23 C24 C11 6.9(3)
C20 C19 C24 N23 0.4(4)
C18 C19 C24 N23 -178.5(3)
C20 C19 C24 C11 178.3(3)
C18 C19 C24 C11 -0.5(4)
N12 C11 C24 N23 -1.7(4)
C16 C11 C24 N23 177.5(2)
N12 C11 C24 C19 -179.8(2)
C16 C11 C24 C19 -0.5(4)
C41 P1 C31 C36 -57.1(2)
C51 P1 C31 C36 57.0(2)
Au1 P1 C31 C36 -177.98(18)
Au1B P1 C31 C36 175.9(4)
C41 P1 C31 C32 175.3(2)
C51 P1 C31 C32 -70.6(2)
Au1 P1 C31 C32 54.5(2)
Au1B P1 C31 C32 48.4(4)
C36 C31 C32 C33 54.9(3)
P1 C31 C32 C33 -175.1(2)
C31 C32 C33 C34 -54.4(4)
C32 C33 C34 C35 55.2(4)
C33 C34 C35 C36 -56.7(4)
C34 C35 C36 C31 58.0(3)
C32 C31 C36 C35 -56.4(3)
P1 C31 C36 C35 175.3(2)
C31 P1 C41 C42 -55.5(2)
C51 P1 C41 C42 -167.7(2)
Au1 P1 C41 C42 64.5(2)
Au1B P1 C41 C42 77.7(6)
C31 P1 C41 C46 -179.71(19)
C51 P1 C41 C46 68.1(2)
Au1 P1 C41 C46 -59.7(2)
Au1B P1 C41 C46 -46.5(6)
C46 C41 C42 C43 -55.7(3)
P1 C41 C42 C43 179.7(2)
C41 C42 C43 C44 55.2(4)
C42 C43 C44 C45 -54.9(4)
C43 C44 C45 C46 55.3(4)
C44 C45 C46 C41 -56.5(4)
C42 C41 C46 C45 56.6(3)
P1 C41 C46 C45 -178.4(2)
C41 P1 C51 C56 -101.6(2)
C31 P1 C51 C56 145.0(2)
Au1 P1 C51 C56 23.6(2)
Au1B P1 C51 C56 16.0(4)
C41 P1 C51 C52 25.8(2)
C31 P1 C51 C52 -87.5(2)
Au1 P1 C51 C52 151.06(18)
Au1B P1 C51 C52 143.5(4)
C56 C51 C52 C53 -57.4(3)
P1 C51 C52 C53 173.5(2)
C51 C52 C53 C54 56.5(4)
C52 C53 C54 C55 -54.7(4)
C53 C54 C55 C56 54.3(4)
C54 C55 C56 C51 -55.7(3)
C52 C51 C56 C55 56.9(3)
P1 C51 C56 C55 -173.0(2)
S2 N1 S1 O12 23.6(3)
S2 N1 S1 O11 161.1(2)
S2 N1 S1 C1 -90.2(2)
O12 S1 C1 F11 -52.6(3)
O11 S1 C1 F11 -176.9(2)
N1 S1 C1 F11 70.7(3)
O12 S1 C1 F12 -174.1(3)
O11 S1 C1 F12 61.6(3)
N1 S1 C1 F12 -50.8(3)
O12 S1 C1 F13 67.9(3)
O11 S1 C1 F13 -56.4(3)
N1 S1 C1 F13 -168.8(2)
S1 N1 S2 O22 24.0(3)
S1 N1 S2 O21 162.6(2)
S1 N1 S2 C2 -89.6(3)
O22 S2 C2 F23 62.7(4)
O21 S2 C2 F23 -63.8(4)
N1 S2 C2 F23 -176.0(3)
O22 S2 C2 F22 -179.3(3)
O21 S2 C2 F22 54.2(4)
N1 S2 C2 F22 -58.0(4)
O22 S2 C2 F21 -57.9(4)
O21 S2 C2 F21 175.7(4)
N1 S2 C2 F21 63.4(4)
